data_7112241
loop_
_publ_author_name
'Emile R. Engel'
'Vincent J. Smith'
'Charl X. Bezuidenhout'
'Leonard J. Barbour'

_publ_section_title
;
 Uniaxial negative thermal expansion facilitated by weak host-guest
 interactions
;
_journal_name_full Chem.Commun.
_journal_page_first 4238
_journal_paper_doi 10.1039/C4CC00849A
_journal_volume 50
_journal_year 2014
_chemical_compound_source sigma
_chemical_formula_moiety 'C12 H24 O6, 2(C H3 I)'
_chemical_formula_sum 'C14 H30 I2 O6'
_chemical_formula_weight 548.18
_chemical_name_common 273K
_space_group_IT_number 14
_symmetry_cell_setting monoclinic
_symmetry_Int_Tables_number 14
_symmetry_space_group_name_Hall '-P 2yn'
_symmetry_space_group_name_H-M 'P 1 21/n 1'
_atom_sites_solution_hydrogens geom
_atom_sites_solution_primary direct
_atom_sites_solution_secondary difmap
_audit_creation_method SHELXL-97
_cell_angle_alpha 90.00
_cell_angle_beta 106.751(2)
_cell_angle_gamma 90.00
_cell_formula_units_Z 2
_cell_length_a 9.0683(3)
_cell_length_b 8.6955(2)
_cell_length_c 14.2945(5)
_cell_measurement_reflns_used 3014
_cell_measurement_temperature 273(2)
_cell_measurement_theta_max 24.66
_cell_measurement_theta_min 2.39
_cell_volume 1079.34(6)
_computing_cell_refinement 'Bruker SAINT'
_computing_data_collection 'Bruker APEX2'
_computing_data_reduction 'Bruker SAINT'
_computing_molecular_graphics 'X-Seed (Barbour, 2001; Atwood & Barbour, 2003)'
_computing_publication_material 'X-Seed (Barbour, 2001; Atwood & Barbour, 2003)'
_computing_structure_refinement 'SHELXL-97 (Sheldrick, 1997)'
_computing_structure_solution 'SHELXS-97 (Sheldrick, 1990)'
_diffrn_ambient_pressure 101.3
_diffrn_ambient_temperature 273(2)
_diffrn_measured_fraction_theta_full 0.999
_diffrn_measured_fraction_theta_max 0.996
_diffrn_measurement_device_type 'Bruker APEX-II CCD'
_diffrn_measurement_method '\w scans'
_diffrn_radiation_monochromator 'INCOATEC quazar mirrior optics'
_diffrn_radiation_probe x-ray
_diffrn_radiation_type MoK\a
_diffrn_radiation_wavelength 0.71073
_diffrn_reflns_av_R_equivalents 0.0194
_diffrn_reflns_av_sigmaI/netI 0.0197
_diffrn_reflns_limit_h_max 12
_diffrn_reflns_limit_h_min -7
_diffrn_reflns_limit_k_max 8
_diffrn_reflns_limit_k_min -11
_diffrn_reflns_limit_l_max 19
_diffrn_reflns_limit_l_min -19
_diffrn_reflns_number 8606
_diffrn_reflns_theta_full 26.00
_diffrn_reflns_theta_max 28.33
_diffrn_reflns_theta_min 2.39
_diffrn_source 'INCOATEC Mo micro source'
_diffrn_source_type 'Bruker APEX II DUO QUAZAR'
_diffrn_standards_number 0
_exptl_absorpt_coefficient_mu 2.934
_exptl_absorpt_correction_T_max 0.8672
_exptl_absorpt_correction_T_min 0.6673
_exptl_absorpt_correction_type multi-scan
_exptl_absorpt_process_details 'symmetry-related measurements'
_exptl_crystal_colour yellow
_exptl_crystal_density_diffrn 1.687
_exptl_crystal_density_method 'not measured'
_exptl_crystal_description plates
_exptl_crystal_F_000 536
_exptl_crystal_recrystallization_method iodomethane
_exptl_crystal_size_max 0.15
_exptl_crystal_size_mid 0.15
_exptl_crystal_size_min 0.05
_refine_diff_density_max 1.019
_refine_diff_density_min -0.804
_refine_diff_density_rms 0.069
_refine_ls_extinction_method none
_refine_ls_goodness_of_fit_ref 1.026
_refine_ls_hydrogen_treatment constr
_refine_ls_matrix_type full
_refine_ls_number_parameters 101
_refine_ls_number_reflns 2677
_refine_ls_number_restraints 0
_refine_ls_restrained_S_all 1.026
_refine_ls_R_factor_all 0.0512
_refine_ls_R_factor_gt 0.0353
_refine_ls_shift/su_max 0.000
_refine_ls_shift/su_mean 0.000
_refine_ls_structure_factor_coef Fsqd
_refine_ls_weighting_details 'calc w=1/[\s^2^(Fo^2^)+(0.0328P)^2^+1.1312P] where P=(Fo^2^+2Fc^2^)/3'
_refine_ls_weighting_scheme calc
_refine_ls_wR_factor_gt 0.0797
_refine_ls_wR_factor_ref 0.0878
_reflns_number_gt 1954
_reflns_number_total 2677
_reflns_threshold_expression >2sigma(I)
_cod_data_source_file c4cc00849a2.cif
_cod_data_source_block C_iodomethane_273K:
_cod_depositor_comments
;
The following automatic conversions were performed:

'_refine_ls_hydrogen_treatment' value 'Constr' changed to 'constr'
according to the built-in table from CIF Core dictionary named
'cif_core.dic' version 2.4.1 from 2010-06-29.

Automatic conversion script
Id: cif_fix_values 2281 2013-09-26 08:29:07Z andrius 

The following automatic conversions were performed:

data name '_iucr_refine_instruction_details' was replaced with
'_iucr_refine_instructions_details' as specified in the replacement
file 'data/replacement-values/replacement_tags.lst'.

Automatic conversion script
Id: cif_correct_tags 9268 2022-04-12 08:56:07Z antanas 
;
_cod_original_sg_symbol_H-M 'P 21/n'
_cod_database_code 7112241

loop_
_symmetry_equiv_pos_as_xyz
'x, y, z'
'-x+1/2, y+1/2, -z+1/2'
'-x, -y, -z'
'x-1/2, -y-1/2, z-1/2'

loop_
_atom_site_label
_atom_site_type_symbol
_atom_site_fract_x
_atom_site_fract_y
_atom_site_fract_z
_atom_site_U_iso_or_equiv
_atom_site_adp_type
_atom_site_occupancy
_atom_site_symmetry_multiplicity
_atom_site_calc_flag
_atom_site_refinement_flags
I1 I 0.31504(4) 0.88024(3) 0.05505(2) 0.07856(14) Uani 1 1 d .
O3 O 0.2989(3) 0.9211(3) 0.4883(2) 0.0743(8) Uani 1 1 d .
O4 O 0.0408(4) 0.9346(3) 0.31432(19) 0.0744(8) Uani 1 1 d .
O5 O -0.2314(3) 1.0922(3) 0.3271(2) 0.0743(8) Uani 1 1 d .
C6 C -0.0515(6) 1.0279(6) 0.2412(3) 0.0891(14) Uani 1 1 d .
H6A H -0.0426 0.9964 0.1780 0.107 Uiso 1 1 calc R
H6B H -0.0182 1.1341 0.2522 0.107 Uiso 1 1 calc R
C8 C 0.1986(6) 0.9387(6) 0.3177(3) 0.0876(14) Uani 1 1 d .
H8A H 0.2352 1.0441 0.3250 0.105 Uiso 1 1 calc R
H8B H 0.2112 0.8986 0.2571 0.105 Uiso 1 1 calc R
C9 C 0.2895(6) 0.8458(5) 0.4004(4) 0.0857(14) Uani 1 1 d .
H9A H 0.2413 0.7461 0.3999 0.103 Uiso 1 1 calc R
H9B H 0.3922 0.8297 0.3944 0.103 Uiso 1 1 calc R
C10 C -0.3800(5) 1.0811(6) 0.3375(4) 0.0902(15) Uani 1 1 d .
H10A H -0.4072 0.9738 0.3411 0.108 Uiso 1 1 calc R
H10B H -0.4538 1.1270 0.2814 0.108 Uiso 1 1 calc R
C13 C -0.2137(6) 1.0136(6) 0.2429(3) 0.0870(14) Uani 1 1 d .
H13A H -0.2820 1.0582 0.1841 0.104 Uiso 1 1 calc R
H13B H -0.2404 0.9060 0.2454 0.104 Uiso 1 1 calc R
C14 C 0.3844(5) 0.8379(6) 0.5721(4) 0.0911(15) Uani 1 1 d .
H14A H 0.4903 0.8275 0.5709 0.109 Uiso 1 1 calc R
H14B H 0.3413 0.7357 0.5712 0.109 Uiso 1 1 calc R
C3 C 0.4323(5) 0.7145(5) -0.0053(3) 0.0697(10) Uani 1 1 d .
H3A H 0.4452 0.7528 -0.0654 0.105 Uiso 1 1 calc R
H3B H 0.3734 0.6211 -0.0176 0.105 Uiso 1 1 calc R
H3C H 0.5315 0.6944 0.0399 0.105 Uiso 1 1 calc R

loop_
_atom_site_aniso_label
_atom_site_aniso_U_11
_atom_site_aniso_U_22
_atom_site_aniso_U_33
_atom_site_aniso_U_23
_atom_site_aniso_U_13
_atom_site_aniso_U_12
I1 0.1070(3) 0.0650(2) 0.0771(2) -0.00112(13) 0.04799(17) 0.01245(15)
O3 0.0708(17) 0.0604(16) 0.099(2) 0.0014(15) 0.0365(16) 0.0068(13)
O4 0.099(2) 0.0749(17) 0.0560(15) 0.0010(13) 0.0335(15) -0.0177(16)
O5 0.0692(17) 0.0726(18) 0.0696(17) 0.0065(13) 0.0016(14) -0.0104(14)
C6 0.132(4) 0.090(3) 0.0437(19) 0.000(2) 0.023(2) -0.025(3)
C8 0.116(4) 0.087(3) 0.088(3) -0.017(3) 0.074(3) -0.022(3)
C9 0.091(3) 0.066(3) 0.124(4) -0.003(3) 0.070(3) 0.000(2)
C10 0.063(3) 0.090(3) 0.101(4) 0.010(3) -0.003(2) -0.003(2)
C13 0.110(4) 0.085(3) 0.047(2) 0.000(2) -0.007(2) -0.015(3)
C14 0.052(2) 0.076(3) 0.141(5) 0.020(3) 0.021(3) 0.015(2)
C3 0.079(3) 0.064(2) 0.071(2) 0.0016(19) 0.030(2) 0.013(2)

loop_
_atom_type_symbol
_atom_type_description
_atom_type_scat_dispersion_real
_atom_type_scat_dispersion_imag
_atom_type_scat_source
C C 0.0033 0.0016 'International Tables Vol C Tables 4.2.6.8 and 6.1.1.4'
H H 0.0000 0.0000 'International Tables Vol C Tables 4.2.6.8 and 6.1.1.4'
N N 0.0061 0.0033 'International Tables Vol C Tables 4.2.6.8 and 6.1.1.4'
O O 0.0106 0.0060 'International Tables Vol C Tables 4.2.6.8 and 6.1.1.4'
I I -0.4742 1.8119 'International Tables Vol C Tables 4.2.6.8 and 6.1.1.4'

loop_
_geom_angle_atom_site_label_1
_geom_angle_atom_site_label_2
_geom_angle_atom_site_label_3
_geom_angle
_geom_angle_site_symmetry_1
_geom_angle_site_symmetry_3
C9 O3 C14 113.4(4) . .
C6 O4 C8 113.1(4) . .
C10 O5 C13 113.6(4) . .
O4 C6 C13 108.8(4) . .
O4 C6 H6A 109.9 . .
C13 C6 H6A 109.9 . .
O4 C6 H6B 109.9 . .
C13 C6 H6B 109.9 . .
H6A C6 H6B 108.3 . .
O4 C8 C9 109.8(3) . .
O4 C8 H8A 109.7 . .
C9 C8 H8A 109.7 . .
O4 C8 H8B 109.7 . .
C9 C8 H8B 109.7 . .
H8A C8 H8B 108.2 . .
O3 C9 C8 109.9(4) . .
O3 C9 H9A 109.7 . .
C8 C9 H9A 109.7 . .
O3 C9 H9B 109.7 . .
C8 C9 H9B 109.7 . .
H9A C9 H9B 108.2 . .
O5 C10 C14 109.2(4) . 3_576
O5 C10 H10A 109.8 . .
C14 C10 H10A 109.8 3_576 .
O5 C10 H10B 109.8 . .
C14 C10 H10B 109.8 3_576 .
H10A C10 H10B 108.3 . .
O5 C13 C6 109.0(3) . .
O5 C13 H13A 109.9 . .
C6 C13 H13A 109.9 . .
O5 C13 H13B 109.9 . .
C6 C13 H13B 109.9 . .
H13A C13 H13B 108.3 . .
O3 C14 C10 110.4(4) . 3_576
O3 C14 H14A 109.6 . .
C10 C14 H14A 109.6 3_576 .
O3 C14 H14B 109.6 . .
C10 C14 H14B 109.6 3_576 .
H14A C14 H14B 108.1 . .
I1 C3 H3A 109.5 . .
I1 C3 H3B 109.5 . .
H3A C3 H3B 109.5 . .
I1 C3 H3C 109.5 . .
H3A C3 H3C 109.5 . .
H3B C3 H3C 109.5 . .

loop_
_geom_bond_atom_site_label_1
_geom_bond_atom_site_label_2
_geom_bond_distance
_geom_bond_site_symmetry_2
I1 C3 2.116(4) .
O3 C9 1.397(6) .
O3 C14 1.422(6) .
O4 C6 1.395(5) .
O4 C8 1.419(5) .
O5 C10 1.401(6) .
O5 C13 1.432(5) .
C6 C13 1.484(7) .
C6 H6A 0.9700 .
C6 H6B 0.9700 .
C8 C9 1.473(7) .
C8 H8A 0.9700 .
C8 H8B 0.9700 .
C9 H9A 0.9700 .
C9 H9B 0.9700 .
C10 C14 1.482(8) 3_576
C10 H10A 0.9700 .
C10 H10B 0.9700 .
C13 H13A 0.9700 .
C13 H13B 0.9700 .
C14 C10 1.482(8) 3_576
C14 H14A 0.9700 .
C14 H14B 0.9700 .
C3 H3A 0.9600 .
C3 H3B 0.9600 .
C3 H3C 0.9600 .

loop_
_geom_torsion_atom_site_label_1
_geom_torsion_atom_site_label_2
_geom_torsion_atom_site_label_3
_geom_torsion_atom_site_label_4
_geom_torsion
_geom_torsion_site_symmetry_4
C8 O4 C6 C13 179.2(4) .
C6 O4 C8 C9 176.3(4) .
C14 O3 C9 C8 179.6(4) .
O4 C8 C9 O3 -72.0(5) .
C13 O5 C10 C14 178.4(4) 3_576
C10 O5 C13 C6 -177.9(4) .
O4 C6 C13 O5 72.6(5) .
C9 O3 C14 C10 -175.9(4) 3_576
